data_7702035
loop_
_publ_author_name
'Heindl, Claudia'
'Peresypkina, Eugenia V.'
'Virovets, Alexander V.'
'Komarov, Vladislav Yu'
'Scheer, Manfred'

_publ_section_title
;
 1,2,4-Triphospholyl anions - versatile building blocks for the formation
 of 1D, 2D and 3D assemblies.
;
_journal_issue 22
_journal_name_full 'Dalton transactions (Cambridge, England : 2003)'
_journal_page_first 10245
_journal_page_last 10252
_journal_paper_doi 10.1039/c5dt01230a
_journal_volume 44
_journal_year 2015
_chemical_formula_moiety 'C28 H34 Cu5 I4 N4 P3'
_chemical_formula_sum 'C28 H34 Cu5 I4 N4 P3'
_chemical_formula_weight 1344.80
_space_group_crystal_system tetragonal
_space_group_IT_number 85
_space_group_name_Hall '-P 4a'
_space_group_name_H-M_alt 'P 4/n :2'
_atom_sites_solution_hydrogens difmap
_audit_creation_method SHELXL-2014
_audit_update_record
;
2015-03-24 deposited with the CCDC.
2015-04-24 downloaded from the CCDC.
;
_cell_angle_alpha 90
_cell_angle_beta 90
_cell_angle_gamma 90
_cell_formula_units_Z 2
_cell_length_a 15.5501(2)
_cell_length_b 15.5501(2)
_cell_length_c 9.3497(2)
_cell_measurement_reflns_used 2663
_cell_measurement_temperature 123(1)
_cell_measurement_theta_max 68.3210
_cell_measurement_theta_min 3.9970
_cell_volume 2260.81(6)
_computing_cell_refinement
;
CrysAlisPro, Agilent Technologies,
Version 1.171.37.31d (release 11-02-2014 CrysAlis171 .NET)
(compiled Feb 11 2014,18:09:27)
;
_computing_data_collection
;
CrysAlisPro, Agilent Technologies,
Version 1.171.37.31d (release 11-02-2014 CrysAlis171 .NET)
(compiled Feb 11 2014,18:09:27)
;
_computing_data_reduction
;
CrysAlisPro, Agilent Technologies,
Version 1.171.37.31d (release 11-02-2014 CrysAlis171 .NET)
(compiled Feb 11 2014,18:09:27)
;
_computing_structure_refinement 'SHELXL-2014 (Sheldrick, 2014)'
_diffrn_ambient_temperature 123(1)
_diffrn_detector 'CCD plate'
_diffrn_detector_area_resol_mean 10.3546
_diffrn_detector_type Atlas
_diffrn_measured_fraction_theta_full 0.986
_diffrn_measured_fraction_theta_max 0.974
_diffrn_measurement_device 'four-circle diffractometer'
_diffrn_measurement_device_type 'SuperNova, Single source at offset, Atlas'
_diffrn_measurement_method '\w scans'
_diffrn_radiation_monochromator mirror
_diffrn_radiation_type CuK\a
_diffrn_radiation_wavelength 1.54178
_diffrn_reflns_av_R_equivalents 0.0349
_diffrn_reflns_av_unetI/netI 0.0287
_diffrn_reflns_Laue_measured_fraction_full 0.986
_diffrn_reflns_Laue_measured_fraction_max 0.974
_diffrn_reflns_limit_h_max 16
_diffrn_reflns_limit_h_min -18
_diffrn_reflns_limit_k_max 15
_diffrn_reflns_limit_k_min -18
_diffrn_reflns_limit_l_max 8
_diffrn_reflns_limit_l_min -10
_diffrn_reflns_number 5373
_diffrn_reflns_point_group_measured_fraction_full 0.986
_diffrn_reflns_point_group_measured_fraction_max 0.974
_diffrn_reflns_theta_full 67.500
_diffrn_reflns_theta_max 68.878
_diffrn_reflns_theta_min 4.020
_diffrn_source 'sealed X-ray tube'
_diffrn_source_type 'SuperNova (Cu) X-ray Source'
_exptl_absorpt_coefficient_mu 25.214
_exptl_absorpt_correction_T_max 0.540
_exptl_absorpt_correction_T_min 0.354
_exptl_absorpt_correction_type gaussian
_exptl_absorpt_process_details
;
CrysAlisPro, Agilent Technologies,
Version 1.171.37.31d (release 11-02-2014 CrysAlis171 .NET)
(compiled Feb 11 2014,18:09:27)
Numerical absorption correction based on gaussian integration over
			a multifaceted crystal model
Empirical absorption correction using spherical harmonics,
 implemented in SCALE3 ABSPACK scaling algorithm.
;
_exptl_crystal_colour red-brown
_exptl_crystal_density_diffrn 1.975
_exptl_crystal_description block
_exptl_crystal_F_000 1264
_exptl_crystal_size_max 0.0771
_exptl_crystal_size_mid 0.0606
_exptl_crystal_size_min 0.0338
_refine_diff_density_max 1.686
_refine_diff_density_min -1.236
_refine_diff_density_rms 0.154
_refine_ls_extinction_method none
_refine_ls_goodness_of_fit_ref 1.055
_refine_ls_hydrogen_treatment noref
_refine_ls_matrix_type full
_refine_ls_number_parameters 193
_refine_ls_number_reflns 2050
_refine_ls_number_restraints 18
_refine_ls_restrained_S_all 1.053
_refine_ls_R_factor_all 0.0881
_refine_ls_R_factor_gt 0.0756
_refine_ls_shift/su_max 0.000
_refine_ls_shift/su_mean 0.000
_refine_ls_structure_factor_coef Fsqd
_refine_ls_weighting_details 'w=1/[\s^2^(Fo^2^)+(0.1203P)^2^+13.5767P] where P=(Fo^2^+2Fc^2^)/3'
_refine_ls_weighting_scheme calc
_refine_ls_wR_factor_gt 0.2114
_refine_ls_wR_factor_ref 0.2197
_reflns_Friedel_coverage 0.000
_reflns_number_gt 1615
_reflns_number_total 2050
_reflns_threshold_expression 'I > 2\s(I)'
_cod_data_source_file c5dt01230a2.cif
_cod_data_source_block ch030
_cod_original_cell_volume 2260.81(8)
_cod_original_sg_symbol_H-M 'P 4/n'
_cod_database_code 7702035
_shelx_space_group_comment
;
The symmetry employed for this shelxl refinement is uniquely defined
by the following loop, which should always be used as a source of
symmetry information in preference to the above space-group names.
They are only intended as comments.
;
_shelxl_version_number 2014-3

loop_
_space_group_symop_operation_xyz
'x, y, z'
'-x+1/2, -y+1/2, z'
'-y+1/2, x, z'
'y, -x+1/2, z'
'-x, -y, -z'
'x-1/2, y-1/2, -z'
'y-1/2, -x, -z'
'-y, x-1/2, -z'

loop_
_atom_site_label
_atom_site_type_symbol
_atom_site_fract_x
_atom_site_fract_y
_atom_site_fract_z
_atom_site_U_iso_or_equiv
_atom_site_adp_type
_atom_site_occupancy
_atom_site_site_symmetry_order
_atom_site_calc_flag
_atom_site_refinement_flags_posn
_atom_site_refinement_flags_adp
_atom_site_refinement_flags_occupancy
Cu1 Cu 0.8996(2) 0.7214(2) 0.8527(3) 0.0581(8) Uani 0.5 1 d . . P
N1A N 0.8833(18) 0.989(3) 0.935(4) 0.097(11) Uani 0.5 1 d . . P
C1A C 0.898(2) 1.052(3) 0.990(4) 0.081(10) Uani 0.5 1 d . U P
C2A C 0.921(4) 1.132(4) 1.067(6) 0.13(2) Uani 0.5 1 d . U P
H2AA H 0.8891 1.1777 1.0567 0.198 Uiso 0.5 1 d . U P
H2AB H 0.9841 1.1473 1.0329 0.198 Uiso 0.5 1 d . U P
H2AC H 0.9336 1.1179 1.1696 0.198 Uiso 0.5 1 d . U P
Cu2 Cu 0.8414(2) 0.8740(2) 0.8627(3) 0.0618(8) Uani 0.5 1 d . . P
N1B N 0.9997(15) 0.6587(15) 0.921(3) 0.059(6) Uani 0.5 1 d . . P
C1B C 1.062(2) 0.6335(19) 0.947(3) 0.068(7) Uani 0.5 1 d . . P
C2B C 1.141(2) 0.585(4) 1.002(4) 0.112(14) Uani 0.5 1 d . . P
H2BA H 1.1917 0.6066 0.9514 0.168 Uiso 0.5 1 d . U P
H2BB H 1.1364 0.5273 0.9990 0.168 Uiso 0.5 1 d . U P
H2BC H 1.1511 0.6042 1.1047 0.168 Uiso 0.5 1 d . U P
Cu3 Cu 0.7825(4) 0.759(2) 0.5653(4) 0.045(3) Uani 0.25 1 d . . P
I1 I 0.69985(8) 0.88512(7) 0.70090(12) 0.0526(4) Uani 0.5 1 d . . P
I2 I 0.95094(11) 0.83321(10) 0.65240(16) 0.0747(5) Uani 0.5 1 d . . P
P1 P 0.7500 0.7500 1.3314(5) 0.0525(11) Uani 1 4 d S T P
P2 P 0.8146(3) 0.7696(4) 1.0341(5) 0.0521(11) Uani 0.5 1 d . . P
C1 C 0.8325(11) 0.7729(12) 1.2174(16) 0.046(4) Uani 0.5 1 d . . P
C11 C 0.9188(11) 0.7951(12) 1.270(2) 0.050(4) Uani 0.5 1 d . . P
C12 C 0.9416(12) 0.8801(13) 1.3126(19) 0.053(4) Uani 0.5 1 d . . P
C13 C 1.0247(13) 0.8989(14) 1.358(2) 0.065(6) Uani 0.5 1 d . . P
H13A H 1.0370 0.9569 1.3888 0.078 Uiso 0.5 1 d . U P
C14 C 1.0870(15) 0.8419(17) 1.361(3) 0.085(8) Uani 0.5 1 d . . P
C15 C 1.0645(13) 0.7520(15) 1.332(3) 0.070(6) Uani 0.5 1 d . . P
H15A H 1.1074 0.7073 1.3421 0.084 Uiso 0.5 1 d . U P
C16 C 0.9810(12) 0.7314(14) 1.290(2) 0.057(5) Uani 0.5 1 d . . P
C121 C 0.8687(8) 0.9530(9) 1.2899(18) 0.095(5) Uani 1 1 d . . .
H12A H 0.8890 1.0089 1.3194 0.143 Uiso 1 1 d . U .
H12B H 0.8171 0.9396 1.3419 0.143 Uiso 1 1 d . U .
H12C H 0.8533 0.9573 1.1882 0.143 Uiso 1 1 d . U .
C141 C 1.168(2) 0.872(2) 1.400(5) 0.128(12) Uani 0.5 1 d . U P
H14A H 1.1692 0.9316 1.4176 0.192 Uiso 0.5 1 d . U P
H14B H 1.2108 0.8561 1.3307 0.192 Uiso 0.5 1 d . U P
H14C H 1.1863 0.8429 1.4919 0.192 Uiso 0.5 1 d . U P

loop_
_atom_site_aniso_label
_atom_site_aniso_U_11
_atom_site_aniso_U_22
_atom_site_aniso_U_33
_atom_site_aniso_U_23
_atom_site_aniso_U_13
_atom_site_aniso_U_12
Cu1 0.0624(17) 0.071(2) 0.0409(15) 0.0038(14) 0.0058(12) 0.0016(15)
N1A 0.062(16) 0.14(3) 0.090(18) -0.042(18) -0.003(17) -0.021(19)
C1A 0.081(16) 0.083(16) 0.080(16) -0.023(13) -0.029(13) -0.023(13)
C2A 0.14(2) 0.13(3) 0.13(3) -0.003(18) -0.002(19) -0.017(17)
Cu2 0.071(2) 0.074(2) 0.0397(15) -0.0049(13) 0.0081(14) -0.0139(16)
N1B 0.051(11) 0.071(15) 0.054(12) -0.029(12) -0.014(9) 0.030(11)
C1B 0.09(2) 0.053(15) 0.063(17) 0.004(13) -0.017(15) 0.005(15)
C2B 0.052(16) 0.19(4) 0.09(2) -0.01(3) -0.030(17) 0.05(2)
Cu3 0.047(3) 0.058(10) 0.0284(18) -0.006(4) 0.0000(17) 0.014(10)
I1 0.0733(8) 0.0497(7) 0.0349(6) -0.0046(5) 0.0025(5) 0.0056(5)
I2 0.0907(11) 0.0802(10) 0.0532(8) 0.0079(6) 0.0321(7) -0.0057(7)
P1 0.0649(17) 0.0649(17) 0.028(2) 0.000 0.000 0.000
P2 0.048(2) 0.080(3) 0.028(2) 0.000(2) 0.0064(17) -0.014(2)
C1 0.050(9) 0.068(11) 0.022(7) 0.001(7) 0.004(6) -0.018(8)
C11 0.041(9) 0.068(11) 0.042(9) -0.005(8) 0.006(7) -0.012(8)
C12 0.059(10) 0.063(11) 0.037(9) 0.000(8) 0.013(8) -0.014(9)
C13 0.050(11) 0.073(13) 0.072(14) -0.018(11) 0.001(10) -0.029(10)
C14 0.057(13) 0.078(15) 0.12(2) -0.012(15) -0.027(14) -0.006(11)
C15 0.042(10) 0.072(13) 0.097(17) 0.008(12) -0.017(11) 0.010(9)
C16 0.049(10) 0.073(12) 0.048(10) 0.006(9) -0.002(8) -0.014(9)
C121 0.067(7) 0.095(9) 0.123(12) -0.037(9) 0.031(8) -0.001(7)
C141 0.117(17) 0.122(18) 0.14(2) -0.004(16) 0.013(16) -0.045(15)

loop_
_atom_type_symbol
_atom_type_description
_atom_type_scat_dispersion_real
_atom_type_scat_dispersion_imag
_atom_type_scat_source
C C 0.0181 0.0091 'International Tables Vol C Tables 4.2.6.8 and 6.1.1.4'
H H 0.0000 0.0000 'International Tables Vol C Tables 4.2.6.8 and 6.1.1.4'
N N 0.0311 0.0180 'International Tables Vol C Tables 4.2.6.8 and 6.1.1.4'
P P 0.2955 0.4335 'International Tables Vol C Tables 4.2.6.8 and 6.1.1.4'
Cu Cu -1.9646 0.5888 'International Tables Vol C Tables 4.2.6.8 and 6.1.1.4'
I I -0.3257 6.8362 'International Tables Vol C Tables 4.2.6.8 and 6.1.1.4'

loop_
_geom_angle_atom_site_label_1
_geom_angle_atom_site_label_2
_geom_angle_atom_site_label_3
_geom_angle
_geom_angle_site_symmetry_1
_geom_angle_site_symmetry_3
N1A Cu1 Cu2 150.8(9) 4_565 .
N1A Cu1 I1 95.2(9) 4_565 2_665
N1A Cu1 I2 121.2(11) 4_565 .
N1A Cu1 P2 109.8(11) 4_565 .
N1A Cu1 P2 95.6(11) 4_565 4_565
Cu2 Cu1 N1A 62.7(10) 4_565 4_565
Cu2 Cu1 Cu2 136.4(3) 4_565 .
Cu2 Cu1 N1B 79.0(8) 4_565 .
Cu2 Cu1 I1 128.3(3) 4_565 4_565
Cu2 Cu1 I1 42.1(2) 4_565 2_665
Cu2 Cu1 I1 113.09(14) . 2_665
Cu2 Cu1 I2 140.6(3) 4_565 .
Cu2 Cu1 I2 61.68(11) . .
Cu2 Cu1 P2 91.1(3) 4_565 .
Cu2 Cu1 P2 58.1(2) 4_565 4_565
Cu2 Cu1 P2 84.47(15) . 4_565
N1B Cu1 N1A 16.4(13) . 4_565
N1B Cu1 Cu2 137.9(7) . .
N1B Cu1 I1 109.0(7) . 2_665
N1B Cu1 I2 108.4(8) . .
N1B Cu1 P2 112.8(7) . .
N1B Cu1 P2 106.9(8) . 4_565
I1 Cu1 N1A 142.2(11) 4_565 4_565
I1 Cu1 Cu2 51.66(11) 4_565 .
I1 Cu1 N1B 131.8(8) 4_565 .
I1 Cu1 I1 86.23(12) 4_565 2_665
I1 Cu1 I2 24.28(7) 4_565 .
I1 Cu1 I2 101.76(10) 2_665 .
I1 Cu1 P2 106.1(2) 4_565 .
I1 Cu1 P2 121.21(17) 4_565 4_565
I1 Cu1 P2 76.82(14) 2_665 4_565
I2 Cu1 P2 142.96(17) . 4_565
P2 Cu1 Cu2 57.22(16) . .
P2 Cu1 I1 105.29(17) . 2_665
P2 Cu1 I2 118.7(2) . .
P2 Cu1 P2 33.38(18) . 4_565
C1A N1A Cu1 146(3) . 3_655
C1A N1A Cu2 170(3) . .
C1A N1A C1B 33(2) . 3_655
Cu2 N1A Cu1 27.7(5) . 3_655
N1B N1A Cu1 53(4) 3_655 3_655
N1B N1A C1A 95(6) 3_655 .
N1B N1A Cu2 81(5) 3_655 .
N1B N1A C1B 65(5) 3_655 3_655
C1B N1A Cu1 118(3) 3_655 3_655
C1B N1A Cu2 145(3) 3_655 .
N1A C1A C2A 177(5) . .
N1A C1A N1B 30.0(19) . 3_655
N1A C1A C2B 157(4) . 3_655
N1B C1A C2A 152(4) 3_655 .
N1B C1A C2B 138(4) 3_655 3_655
C1B C1A N1A 77(5) 3_655 .
C1B C1A C2A 106(7) 3_655 .
C1B C1A N1B 51(5) 3_655 3_655
C1B C1A C2B 87(7) 3_655 3_655
C2B C1A C2A 25(3) 3_655 .
C1A C2A C1B 21(2) . 3_655
C2B C2A C1A 72(7) 3_655 .
C2B C2A C1B 57(7) 3_655 3_655
Cu1 Cu2 Cu1 132.6(3) 3_655 .
Cu1 Cu2 N1A 89.6(10) 3_655 .
Cu1 Cu2 N1B 70.2(7) 3_655 3_655
Cu1 Cu2 I1 117.3(3) 3_655 4_565
Cu1 Cu2 I1 33.6(2) 3_655 .
Cu1 Cu2 I1 109.42(14) . .
Cu1 Cu2 I2 127.6(3) 3_655 .
Cu1 Cu2 I2 61.67(12) . .
Cu1 Cu2 P2 99.1(3) 3_655 .
Cu1 Cu2 P2 64.2(2) 3_655 3_655
N1A Cu2 Cu1 136.4(10) . .
N1A Cu2 N1B 19.5(9) . 3_655
N1A Cu2 I1 113.4(11) . .
N1A Cu2 I2 104.4(10) . .
N1A Cu2 P2 116.6(12) . .
N1A Cu2 P2 109.4(10) . 3_655
N1B Cu2 Cu1 155.5(8) 3_655 .
N1B Cu2 I1 95.0(8) 3_655 .
N1B Cu2 I2 115.1(6) 3_655 .
N1B Cu2 P2 119.4(7) 3_655 .
N1B Cu2 P2 100.5(6) 3_655 3_655
I1 Cu2 Cu1 47.23(11) 4_565 .
I1 Cu2 N1A 130.2(10) 4_565 .
I1 Cu2 N1B 138.5(6) 4_565 3_655
I1 Cu2 I1 83.70(11) 4_565 .
I1 Cu2 I2 25.85(7) 4_565 .
I1 Cu2 I2 97.10(10) . .
I1 Cu2 P2 100.40(19) 4_565 .
I1 Cu2 P2 119.83(18) 4_565 3_655
P2 Cu2 Cu1 55.65(16) . .
P2 Cu2 Cu1 85.72(15) 3_655 .
P2 Cu2 I1 106.75(17) . .
P2 Cu2 I1 79.67(15) 3_655 .
P2 Cu2 I2 117.1(2) . .
P2 Cu2 I2 144.37(18) 3_655 .
P2 Cu2 P2 35.32(18) . 3_655
Cu1 N1B Cu2 30.8(4) . 4_565
N1A N1B Cu1 111(5) 4_565 .
N1A N1B C1A 55(5) 4_565 4_565
N1A N1B Cu2 80(5) 4_565 4_565
N1A N1B C1B 80(5) 4_565 .
C1A N1B Cu1 163(3) 4_565 .
C1A N1B Cu2 134(3) 4_565 4_565
C1B N1B Cu1 169(3) . .
C1B N1B C1A 28(2) . 4_565
C1B N1B Cu2 159(3) . 4_565
N1A C1B C2A 123(4) 4_565 4_565
N1A C1B C2B 134(4) 4_565 .
C1A C1B N1A 70(5) 4_565 4_565
C1A C1B C2A 53(6) 4_565 4_565
C1A C1B N1B 101(7) 4_565 .
C1A C1B C2B 68(6) 4_565 .
N1B C1B N1A 35(2) . 4_565
N1B C1B C2A 150(4) . 4_565
N1B C1B C2B 169(4) . .
C2B C1B C2A 20(2) . 4_565
C1A C2B C1B 25.4(16) 4_565 .
C2A C2B C1A 83(8) 4_565 4_565
C2A C2B C1B 103(8) 4_565 .
Cu3 Cu3 Cu3 90.004(7) 3_655 4_565
Cu3 Cu3 Cu3 45.002(16) 3_655 2_665
Cu3 Cu3 Cu3 45.002(4) 4_565 2_665
Cu3 Cu3 I1 120(4) 3_655 4_565
Cu3 Cu3 I1 129(4) 4_565 4_565
Cu3 Cu3 I1 143.1(7) 2_665 4_565
Cu3 Cu3 I1 122(3) 3_655 2_665
Cu3 Cu3 I1 46(3) 4_565 2_665
Cu3 Cu3 I1 83(4) 2_665 2_665
Cu3 Cu3 I1 38(3) 3_655 .
Cu3 Cu3 I1 113(3) 4_565 .
Cu3 Cu3 I1 74(3) 2_665 .
Cu3 Cu3 I1 54(3) 3_655 3_655
Cu3 Cu3 I1 46(3) 4_565 3_655
Cu3 Cu3 I1 25.0(6) 2_665 3_655
Cu3 Cu3 I2 125(5) 3_655 .
Cu3 Cu3 I2 141(4) 4_565 .
Cu3 Cu3 I2 162(2) 2_665 .
Cu3 Cu3 P1 80.54(12) 3_655 1_554
Cu3 Cu3 P1 80.54(12) 4_565 1_554
Cu3 Cu3 P1 76.56(17) 2_665 1_554
I1 Cu3 I1 83.7(7) 4_565 2_665
I1 Cu3 I1 81.7(9) 4_565 .
I1 Cu3 I1 117.08(18) 2_665 .
I1 Cu3 I1 118.91(17) 4_565 3_655
I1 Cu3 I1 68.0(5) 2_665 3_655
I1 Cu3 I1 67.1(2) . 3_655
I1 Cu3 I2 20.57(15) 4_565 .
I1 Cu3 I2 96.2(5) 2_665 .
I1 Cu3 I2 90.4(8) . .
I1 Cu3 P1 139.7(5) 4_565 1_554
I2 Cu3 I1 139.2(2) . 3_655
P1 Cu3 I1 116.6(14) 1_554 2_665
P1 Cu3 I1 113.5(11) 1_554 .
P1 Cu3 I1 101.3(3) 1_554 3_655
P1 Cu3 I2 119.1(4) 1_554 .
Cu1 I1 Cu1 92.86(14) 3_655 2_665
Cu1 I1 Cu2 81.12(13) 3_655 3_655
Cu1 I1 Cu2 18.07(12) 3_655 .
Cu1 I1 Cu2 97.78(9) 2_665 .
Cu1 I1 Cu3 109.8(8) 3_655 3_655
Cu1 I1 Cu3 113.7(3) 3_655 2_665
Cu1 I1 Cu3 97.61(15) 3_655 .
Cu1 I1 Cu3 102.7(5) 3_655 4_565
Cu1 I1 Cu3 82.2(5) 2_665 4_565
Cu2 I1 Cu1 20.59(11) 3_655 2_665
Cu2 I1 Cu2 91.27(14) 3_655 .
Cu2 I1 Cu3 111.4(6) 3_655 3_655
Cu2 I1 Cu3 97.8(4) 3_655 2_665
Cu2 I1 Cu3 112.5(5) 3_655 .
Cu2 I1 Cu3 101.3(4) 3_655 4_565
Cu2 I1 Cu3 86.1(6) . 4_565
Cu3 I1 Cu1 91.5(7) 3_655 2_665
Cu3 I1 Cu1 77.6(3) 2_665 2_665
Cu3 I1 Cu1 94.3(5) . 2_665
Cu3 I1 Cu2 92.2(8) 3_655 .
Cu3 I1 Cu2 97.7(3) 2_665 .
Cu3 I1 Cu2 79.92(12) . .
Cu3 I1 Cu3 14.4(6) 3_655 2_665
Cu3 I1 Cu3 12.4(9) 3_655 .
Cu3 I1 Cu3 22.9(4) 2_665 .
Cu3 I1 Cu3 11.93(14) 3_655 4_565
Cu3 I1 Cu3 12.0(5) 2_665 4_565
Cu3 I1 Cu3 12.9(2) . 4_565
I2 I1 Cu1 116.66(15) 3_655 3_655
I2 I1 Cu1 117.96(13) 3_655 2_665
I2 I1 Cu2 108.59(14) 3_655 3_655
I2 I1 Cu2 127.24(13) 3_655 .
I2 I1 Cu3 121.9(3) 3_655 3_655
I2 I1 Cu3 125.6(4) 3_655 2_665
I2 I1 Cu3 129.6(4) 3_655 .
I2 I1 Cu3 133.2(2) 3_655 4_565
Cu1 I2 Cu2 56.65(9) . .
Cu1 I2 Cu3 71.1(4) . .
Cu2 I2 Cu3 74.5(3) . .
I1 I2 Cu1 39.06(10) 4_565 .
I1 I2 Cu2 45.56(10) 4_565 .
I1 I2 Cu3 37.58(16) 4_565 .
Cu3 P1 Cu3 18.9(2) 1_556 3_656
Cu3 P1 Cu3 18.9(2) 1_556 4_566
Cu3 P1 Cu3 26.9(3) 3_656 4_566
Cu3 P1 Cu3 26.9(3) 1_556 2_666
Cu3 P1 Cu3 18.9(2) 3_656 2_666
Cu3 P1 Cu3 18.9(2) 4_566 2_666
C1 P1 Cu3 142.1(6) 2_665 1_556
C1 P1 Cu3 115.2(6) . 1_556
C1 P1 Cu3 127.3(11) 4_565 1_556
C1 P1 Cu3 127.5(11) 3_655 1_556
C1 P1 Cu3 127.5(11) 2_665 3_656
C1 P1 Cu3 127.3(11) . 3_656
C1 P1 Cu3 142.1(6) 4_565 3_656
C1 P1 Cu3 115.2(6) 3_655 3_656
C1 P1 Cu3 127.3(11) 2_665 4_566
C1 P1 Cu3 127.5(11) . 4_566
C1 P1 Cu3 115.2(6) 4_565 4_566
C1 P1 Cu3 142.1(6) 3_655 4_566
C1 P1 Cu3 115.2(6) 2_665 2_666
C1 P1 Cu3 142.1(6) . 2_666
C1 P1 Cu3 127.5(11) 4_565 2_666
C1 P1 Cu3 127.3(11) 3_655 2_666
C1 P1 C1 102.7(11) 2_665 .
C1 P1 C1 67.0(6) 2_665 4_565
C1 P1 C1 67.0(6) . 4_565
C1 P1 C1 67.0(6) 2_665 3_655
C1 P1 C1 67.0(6) . 3_655
C1 P1 C1 102.7(11) 4_565 3_655
Cu1 P2 Cu1 84.18(16) . 3_655
Cu1 P2 Cu2 67.13(15) . .
Cu1 P2 Cu2 24.73(12) . 4_565
Cu2 P2 Cu1 22.79(11) . 3_655
Cu2 P2 Cu1 100.87(17) 4_565 3_655
Cu2 P2 Cu2 88.52(17) . 4_565
P2 P2 Cu1 131.83(14) 3_655 .
P2 P2 Cu1 89.0(3) 4_565 .
P2 P2 Cu1 117.4(2) 2_665 .
P2 P2 Cu1 57.6(3) 3_655 3_655
P2 P2 Cu1 124.3(2) 4_565 3_655
P2 P2 Cu1 91.1(3) 2_665 3_655
P2 P2 Cu2 80.1(3) 3_655 .
P2 P2 Cu2 134.59(13) 4_565 .
P2 P2 Cu2 112.0(3) 2_665 .
P2 P2 Cu2 130.06(18) 3_655 4_565
P2 P2 Cu2 64.6(3) 4_565 4_565
P2 P2 Cu2 98.7(3) 2_665 4_565
P2 P2 P2 90.000(3) 3_655 4_565
P2 P2 P2 45.000(2) 3_655 2_665
P2 P2 P2 45.000(2) 4_565 2_665
P2 P2 C1 97.3(6) 3_655 .
P2 P2 C1 95.8(6) 4_565 .
C1 P2 Cu1 130.6(7) . .
C1 P2 Cu1 129.2(7) . 3_655
C1 P2 Cu2 129.2(6) . .
C1 P2 Cu2 125.9(7) . 4_565
C1 P2 P2 99.3(6) . 2_665
P1 C1 P2 119.3(10) . .
P1 C1 C1 56.5(3) . 3_655
P1 C1 C1 56.5(3) . 4_565
P2 C1 C1 82.8(6) . 3_655
P2 C1 C1 84.0(5) . 4_565
C1 C1 C1 89.999(11) 3_655 4_565
C11 C1 P1 121.6(12) . .
C11 C1 P2 119.1(12) . .
C11 C1 C1 132.7(17) . 3_655
C11 C1 C1 130.8(17) . 4_565
C12 C11 C1 122.6(18) . .
C16 C11 C1 120.6(17) . .
C16 C11 C12 116.7(17) . .
C11 C12 C121 116.0(16) . .
C13 C12 C11 121(2) . .
C13 C12 C121 123.0(17) . .
C14 C13 C12 123(2) . .
C13 C14 C15 117.6(19) . .
C13 C14 C141 117(3) . .
C141 C14 C15 125(3) . .
C16 C15 C14 119.6(19) . .
C11 C16 C121 119.8(15) . 4_565
C15 C16 C11 121.3(19) . .
C15 C16 C121 118.1(18) . 4_565
C16 C121 C12 149.8(14) 3_655 .

loop_
_geom_bond_atom_site_label_1
_geom_bond_atom_site_label_2
_geom_bond_distance
_geom_bond_site_symmetry_2
Cu1 N1A 2.28(3) 4_565
Cu1 Cu2 1.058(4) 4_565
Cu1 Cu2 2.541(4) .
Cu1 N1B 1.94(2) .
Cu1 I1 1.888(3) 4_565
Cu1 I1 2.673(4) 2_665
Cu1 I2 2.677(3) .
Cu1 P2 2.277(5) .
Cu1 P2 2.697(6) 4_565
N1A Cu1 2.28(3) 3_655
N1A C1A 1.13(5) .
N1A Cu2 2.02(4) .
N1A N1B 0.69(3) 3_655
N1A C1B 1.17(5) 3_655
C1A C2A 1.49(7) .
C1A N1B 1.37(4) 3_655
C1A C1B 0.66(3) 3_655
C1A C2B 1.42(5) 3_655
C2A C1B 1.78(7) 3_655
C2A C2B 0.63(7) 3_655
Cu2 Cu1 1.058(4) 3_655
Cu2 N1B 2.03(2) 3_655
Cu2 I1 2.017(3) 4_565
Cu2 I1 2.676(4) .
Cu2 I2 2.678(3) .
Cu2 P2 2.319(6) .
Cu2 P2 2.529(6) 3_655
N1B N1A 0.69(3) 4_565
N1B C1A 1.37(4) 4_565
N1B Cu2 2.03(2) 4_565
N1B C1B 1.08(5) .
C1B N1A 1.17(5) 4_565
C1B C1A 0.66(3) 4_565
C1B C2A 1.78(7) 4_565
C1B C2B 1.53(5) .
C2B C1A 1.42(5) 4_565
C2B C2A 0.63(7) 4_565
Cu3 Cu3 0.739(10) 3_655
Cu3 Cu3 0.739(10) 4_565
Cu3 Cu3 1.045(14) 2_665
Cu3 I1 2.138(9) 4_565
Cu3 I1 2.59(3) 2_665
Cu3 I1 2.67(3) .
Cu3 I1 3.039(9) 3_655
Cu3 I2 2.978(12) .
Cu3 P1 2.249(6) 1_554
I1 Cu1 1.888(3) 3_655
I1 Cu1 2.673(4) 2_665
I1 Cu2 2.017(3) 3_655
I1 Cu3 2.138(9) 3_655
I1 Cu3 2.59(3) 2_665
I1 Cu3 3.039(9) 4_565
I1 I2 1.2319(19) 3_655
I2 I1 1.2319(19) 4_565
P1 Cu3 2.249(6) 1_556
P1 Cu3 2.249(6) 3_656
P1 Cu3 2.249(6) 4_566
P1 Cu3 2.249(6) 2_666
P1 C1 1.706(16) 2_665
P1 C1 1.706(16) .
P1 C1 1.706(15) 4_565
P1 C1 1.706(16) 3_655
P2 Cu1 2.697(6) 3_655
P2 Cu2 2.529(6) 4_565
P2 P2 1.484(6) 3_655
P2 P2 1.484(6) 4_565
P2 P2 2.099(9) 2_665
P2 C1 1.738(15) .
C1 C1 1.88(2) 3_655
C1 C1 1.88(2) 4_565
C1 C11 1.47(2) .
C11 C12 1.42(3) .
C11 C16 1.40(3) .
C12 C13 1.39(3) .
C12 C121 1.62(3) .
C13 C14 1.31(3) .
C14 C15 1.47(3) .
C14 C141 1.39(4) .
C15 C16 1.39(3) .
C16 C121 1.62(2) 4_565
C121 C16 1.62(2) 3_655
